data_1538391
loop_
_publ_author_name
'Meyer, G.'

_publ_section_title
;
 A3 In2 Cl9 (A= Cs, Rb, In, Tl) und Cs3 In2 Br9 -x (x= 0, 3, 6, 8, 7)
;
_journal_name_full 'Zeitschrift fuer Anorganische und Allgemeine Chemie'
_journal_page_first 140
_journal_page_last 146
_journal_volume 445
_journal_year 1978
_chemical_formula_sum 'Cl9 Cs3 In2'
_chemical_name_systematic 'Cs3 (In2 Cl9)'
_space_group_IT_number 167
_symmetry_space_group_name_Hall '-R 3 2"c'
_symmetry_space_group_name_H-M 'R -3 c :H'
_cell_angle_alpha 90
_cell_angle_beta 90
_cell_angle_gamma 120
_cell_formula_units_Z 6
_cell_length_a 12.73
_cell_length_b 12.73
_cell_length_c 18.24
_cell_volume 2559.837
_citation_journal_id_ASTM ZAACAB
_cod_data_source_file Meyer_ZAACAB_1978_362.cif
_cod_data_source_block Cl9Cs3In2
_cod_database_code 1538391

loop_
_symmetry_equiv_pos_as_xyz
x,y,z
-y,x-y,z
-x+y,-x,z
y,x,-z+1/2
-x,-x+y,-z+1/2
x-y,-y,-z+1/2
-x,-y,-z
y,-x+y,-z
x-y,x,-z
-y,-x,z-1/2
x,x-y,z-1/2
-x+y,y,z-1/2
x+2/3,y+1/3,z+1/3
-y+2/3,x-y+1/3,z+1/3
-x+y+2/3,-x+1/3,z+1/3
y+2/3,x+1/3,-z+5/6
-x+2/3,-x+y+1/3,-z+5/6
x-y+2/3,-y+1/3,-z+5/6
-x+2/3,-y+1/3,-z+1/3
y+2/3,-x+y+1/3,-z+1/3
x-y+2/3,x+1/3,-z+1/3
-y+2/3,-x+1/3,z-1/6
x+2/3,x-y+1/3,z-1/6
-x+y+2/3,y+1/3,z-1/6
x+1/3,y+2/3,z+2/3
-y+1/3,x-y+2/3,z+2/3
-x+y+1/3,-x+2/3,z+2/3
y+1/3,x+2/3,-z+7/6
-x+1/3,-x+y+2/3,-z+7/6
x-y+1/3,-y+2/3,-z+7/6
-x+1/3,-y+2/3,-z+2/3
y+1/3,-x+y+2/3,-z+2/3
x-y+1/3,x+2/3,-z+2/3
-y+1/3,-x+2/3,z+1/6
x+1/3,x-y+2/3,z+1/6
-x+y+1/3,y+2/3,z+1/6

loop_
_atom_site_label
_atom_site_type_symbol
_atom_site_fract_x
_atom_site_fract_y
_atom_site_fract_z
_atom_site_occupancy
_atom_site_U_iso_or_equiv
In1 In+3 0 0 0.65097 1 0.0
Cs1 Cs+1 0.3399 0 0.75 1 0.0
Cl1 Cl-1 0 0.1523 0.25 1 0.0
Cl2 Cl-1 0.4997 0.3368 0.4236 1 0.0
